data_4069752
loop_
_publ_author_name
'Matas, Inmaculada'
'C\'ampora, Juan'
'Palma, Pilar'
'\'Alvarez, Eleuterio'

_publ_section_title
;
 Decomposition of Methylnickel(II) Amido, Alkoxo, and Alkyl Complexes by
 \b-Hydrogen Elimination: A Comparative Study&#x2020;
;
_journal_issue 22
_journal_name_full Organometallics
_journal_page_first 6515
_journal_paper_doi 10.1021/om900400s
_journal_volume 28
_journal_year 2009
_chemical_formula_moiety 'C21 H38 Ni O P2'
_chemical_formula_sum 'C21 H38 Ni O P2'
_chemical_formula_weight 427.16
_chemical_name_systematic
; 
 ? 
;
_space_group_IT_number 14
_symmetry_cell_setting monoclinic
_symmetry_space_group_name_Hall '-P 2ybc'
_symmetry_space_group_name_H-M 'P 1 21/c 1'
_atom_sites_solution_hydrogens geom
_atom_sites_solution_primary direct
_atom_sites_solution_secondary difmap
_audit_creation_method SHELXL-97
_cell_angle_alpha 90.00
_cell_angle_beta 108.9560(10)
_cell_angle_gamma 90.00
_cell_formula_units_Z 8
_cell_length_a 15.5249(3)
_cell_length_b 15.0436(4)
_cell_length_c 20.5056(5)
_cell_measurement_reflns_used 7985
_cell_measurement_temperature 100(2)
_cell_measurement_theta_max 29.36
_cell_measurement_theta_min 2.77
_cell_volume 4529.37(19)
_computing_cell_refinement 'SAINT+ v. 7.06 a (Bruker AXS, 2003)'
_computing_data_collection 'APEX-W2K-NT v. 1.0 (Bruker AXS, 2004)'
_computing_data_reduction 'SAINT+ v. 7.06 a (Bruker AXS, 2001)'
_computing_molecular_graphics 'XP, SHELXTL v. 6.10 (Bruker, 2000)'
_computing_publication_material 'XCIF, SHELXTL v. 6.12 (Bruker, 2001)'
_computing_structure_refinement 'SHELXL-97 (Sheldrick, 1997)'
_computing_structure_solution 'SHELXS-97 (Sheldrick, 1990)'
_diffrn_ambient_temperature 100(2)
_diffrn_detector_area_resol_mean 8.26
_diffrn_measured_fraction_theta_full 0.969
_diffrn_measured_fraction_theta_max 0.969
_diffrn_measurement_device_type 'Bruker-Nonius X8APEX II CCD system'
_diffrn_measurement_method '\w rotations with narrow frames'
_diffrn_radiation_monochromator graphite
_diffrn_radiation_source 'fine-focus sealed tube'
_diffrn_radiation_type MoK\a
_diffrn_radiation_wavelength 0.71073
_diffrn_reflns_av_R_equivalents 0.0412
_diffrn_reflns_av_sigmaI/netI 0.0536
_diffrn_reflns_limit_h_max 22
_diffrn_reflns_limit_h_min -22
_diffrn_reflns_limit_k_max 19
_diffrn_reflns_limit_k_min -21
_diffrn_reflns_limit_l_max 29
_diffrn_reflns_limit_l_min -21
_diffrn_reflns_number 43071
_diffrn_reflns_theta_full 30.60
_diffrn_reflns_theta_max 30.60
_diffrn_reflns_theta_min 2.87
_diffrn_standards_number 0
_exptl_absorpt_coefficient_mu 1.005
_exptl_absorpt_correction_T_max 0.9150
_exptl_absorpt_correction_T_min 0.8478
_exptl_absorpt_correction_type multi-scan
_exptl_absorpt_process_details
; 
 SADABS: Area-Detector Absorption Correction. Bruker-AXS 
 within v. 7.06 a (Bruker AXS, 2003).
;
_exptl_crystal_colour orange
_exptl_crystal_density_diffrn 1.253
_exptl_crystal_density_method 'not measured'
_exptl_crystal_description prism
_exptl_crystal_F_000 1840
_exptl_crystal_size_max 0.17
_exptl_crystal_size_mid 0.16
_exptl_crystal_size_min 0.09
_refine_diff_density_max 0.604
_refine_diff_density_min -0.364
_refine_diff_density_rms 0.076
_refine_ls_extinction_method none
_refine_ls_goodness_of_fit_ref 1.039
_refine_ls_hydrogen_treatment constr
_refine_ls_matrix_type full
_refine_ls_number_parameters 451
_refine_ls_number_reflns 13525
_refine_ls_number_restraints 2
_refine_ls_restrained_S_all 1.039
_refine_ls_R_factor_all 0.0644
_refine_ls_R_factor_gt 0.0374
_refine_ls_shift/su_max 0.002
_refine_ls_shift/su_mean 0.000
_refine_ls_structure_factor_coef Fsqd
_refine_ls_weighting_details 'calc w=1/[\s^2^(Fo^2^)+(0.0414P)^2^+0.1328P] where P=(Fo^2^+2Fc^2^)/3'
_refine_ls_weighting_scheme calc
_refine_ls_wR_factor_gt 0.0823
_refine_ls_wR_factor_ref 0.0903
_reflns_number_gt 9729
_reflns_number_total 13525
_reflns_threshold_expression >2sigma(I)
_cod_data_source_file om900400s_si_001.cif
_cod_data_source_block 3c
_cod_depositor_comments
;
The following automatic conversions were performed:

'_symmetry_cell_setting' value 'Monoclinic' changed to 'monoclinic'
according to /home/saulius/struct/CIF-dictionaries/cif_core.dic
dictionary named 'cif_core.dic' version 2.4.2 from 2011-04-26.

Automatic conversion script
Id: cif_fix_values 1715 2011-07-08 13:25:40Z adriana 
;
_cod_original_sg_symbol_H-M P2(1)/c
_cod_database_code 4069752

loop_
_symmetry_equiv_pos_as_xyz
'x, y, z'
'-x, y+1/2, -z+1/2'
'-x, -y, -z'
'x, -y-1/2, z-1/2'

loop_
_atom_site_label
_atom_site_type_symbol
_atom_site_fract_x
_atom_site_fract_y
_atom_site_fract_z
_atom_site_U_iso_or_equiv
_atom_site_adp_type
_atom_site_occupancy
_atom_site_symmetry_multiplicity
_atom_site_calc_flag
_atom_site_refinement_flags
Ni1 Ni 0.451523(14) 1.046102(14) 0.247089(12) 0.01664(6) Uani 1 1 d .
P1 P 0.42402(3) 0.93923(3) 0.30570(3) 0.01915(10) Uani 1 1 d .
P2 P 0.41556(3) 0.96352(3) 0.15514(3) 0.01837(10) Uani 1 1 d .
O1 O 0.48468(8) 1.16352(8) 0.23638(7) 0.0239(3) Uani 1 1 d .
C1 C 0.38579(12) 0.84165(11) 0.24804(10) 0.0232(4) Uani 1 1 d .
H1A H 0.4375 0.8001 0.2551 0.028 Uiso 1 1 d R
H1B H 0.3372 0.8101 0.2603 0.028 Uiso 1 1 d R
C2 C 0.34972(12) 0.86921(12) 0.17208(10) 0.0240(4) Uani 1 1 d .
H2A H 0.2848 0.8863 0.1599 0.029 Uiso 1 1 d R
H2B H 0.3538 0.8182 0.1428 0.029 Uiso 1 1 d R
C3 C 0.32966(14) 0.95865(12) 0.34066(12) 0.0318(5) Uani 1 1 d .
H3 H 0.3116 0.9004 0.3559 0.038 Uiso 1 1 d R
C4 C 0.24769(14) 0.99679(14) 0.28332(14) 0.0412(6) Uani 1 1 d .
H4A H 0.1989 1.0109 0.3022 0.062 Uiso 1 1 d R
H4B H 0.2258 0.9528 0.2464 0.062 Uiso 1 1 d R
H4C H 0.2661 1.0509 0.2648 0.062 Uiso 1 1 d R
C5 C 0.35919(17) 1.02111(15) 0.40254(13) 0.0455(6) Uani 1 1 d .
H5A H 0.3812 1.0771 0.3892 0.068 Uiso 1 1 d R
H5B H 0.4082 0.9932 0.4398 0.068 Uiso 1 1 d R
H5C H 0.3072 1.0331 0.4184 0.068 Uiso 1 1 d R
C6 C 0.51755(12) 0.89534(12) 0.37973(10) 0.0250(4) Uani 1 1 d .
H6 H 0.5350 0.9435 0.4153 0.030 Uiso 1 1 d R
C7 C 0.60108(13) 0.87630(13) 0.35768(11) 0.0301(4) Uani 1 1 d .
H7A H 0.6530 0.8613 0.3984 0.045 Uiso 1 1 d R
H7B H 0.6157 0.9291 0.3353 0.045 Uiso 1 1 d R
H7C H 0.5880 0.8263 0.3253 0.045 Uiso 1 1 d R
C8 C 0.49150(15) 0.81365(14) 0.41406(12) 0.0369(5) Uani 1 1 d .
H8A H 0.4772 0.7639 0.3815 0.055 Uiso 1 1 d R
H8B H 0.4381 0.8276 0.4277 0.055 Uiso 1 1 d R
H8C H 0.5426 0.7973 0.4550 0.055 Uiso 1 1 d R
C9 C 0.51696(11) 0.90879(12) 0.14399(10) 0.0229(4) Uani 1 1 d .
H9 H 0.5422 0.8694 0.1851 0.027 Uiso 1 1 d R
C10 C 0.59226(13) 0.97661(15) 0.14696(14) 0.0421(6) Uani 1 1 d .
H10A H 0.6461 0.9454 0.1436 0.063 Uiso 1 1 d R
H10B H 0.6084 1.0092 0.1907 0.063 Uiso 1 1 d R
H10C H 0.5703 1.0185 0.1085 0.063 Uiso 1 1 d R
C11 C 0.49803(13) 0.84854(13) 0.08102(11) 0.0280(4) Uani 1 1 d .
H11A H 0.4777 0.8847 0.0390 0.042 Uiso 1 1 d R
H11B H 0.4504 0.8057 0.0808 0.042 Uiso 1 1 d R
H11C H 0.5538 0.8166 0.0828 0.042 Uiso 1 1 d R
C12 C 0.34561(13) 1.00335(13) 0.06867(11) 0.0296(4) Uani 1 1 d .
H12 H 0.3463 0.9579 0.0333 0.036 Uiso 1 1 d R
C13 C 0.38598(17) 1.09060(18) 0.05306(14) 0.0589(8) Uani 1 1 d .
H13A H 0.3459 1.1153 0.0096 0.088 Uiso 1 1 d R
H13B H 0.4463 1.0792 0.0492 0.088 Uiso 1 1 d R
H13C H 0.3916 1.1331 0.0904 0.088 Uiso 1 1 d R
C14 C 0.24786(14) 1.02040(14) 0.06567(13) 0.0388(5) Uani 1 1 d .
H14A H 0.2476 1.0546 0.1063 0.058 Uiso 1 1 d R
H14B H 0.2168 0.9635 0.0650 0.058 Uiso 1 1 d R
H14C H 0.2161 1.0540 0.0238 0.058 Uiso 1 1 d R
C15 C 0.50279(12) 1.14777(11) 0.30408(10) 0.0222(4) Uani 1 1 d D
H15 H 0.4659 1.1724 0.3293 0.027 Uiso 1 1 d RD
C16 C 0.59760(12) 1.13224(11) 0.34851(10) 0.0216(4) Uani 1 1 d .
C17 C 0.61906(13) 1.12352(12) 0.41975(10) 0.0264(4) Uani 1 1 d .
H17 H 0.5722 1.1288 0.4399 0.032 Uiso 1 1 d R
C18 C 0.70799(14) 1.10725(13) 0.46174(11) 0.0319(5) Uani 1 1 d .
H18 H 0.7214 1.1017 0.5102 0.038 Uiso 1 1 d R
C19 C 0.77741(13) 1.09907(14) 0.43299(11) 0.0333(5) Uani 1 1 d .
H19 H 0.8381 1.0877 0.4616 0.040 Uiso 1 1 d R
C20 C 0.75718(13) 1.10770(13) 0.36236(11) 0.0297(4) Uani 1 1 d .
H20 H 0.8044 1.1021 0.3426 0.036 Uiso 1 1 d R
C21 C 0.66879(12) 1.12440(11) 0.32023(11) 0.0239(4) Uani 1 1 d .
H21 H 0.6561 1.1306 0.2719 0.029 Uiso 1 1 d R
Ni2 Ni 0.949413(14) 0.717541(13) 0.235314(12) 0.01488(6) Uani 1 1 d .
P3 P 0.91732(3) 0.79795(3) 0.14263(2) 0.01689(9) Uani 1 1 d .
P4 P 0.90579(3) 0.82226(3) 0.28724(2) 0.01377(9) Uani 1 1 d .
O2 O 0.99153(9) 0.60256(8) 0.22757(7) 0.0246(3) Uani 1 1 d .
C22 C 0.84316(11) 0.88964(11) 0.15223(9) 0.0189(3) Uani 1 1 d .
H22A H 0.8486 0.9406 0.1233 0.023 Uiso 1 1 d R
H22B H 0.7789 0.8698 0.1366 0.023 Uiso 1 1 d R
C23 C 0.87116(11) 0.91852(10) 0.22801(9) 0.0165(3) Uani 1 1 d .
H23A H 0.8194 0.9493 0.2364 0.020 Uiso 1 1 d R
H23B H 0.9224 0.9611 0.2377 0.020 Uiso 1 1 d R
C24 C 0.85552(14) 0.74743(13) 0.05862(10) 0.0305(4) Uani 1 1 d .
H24 H 0.8429 0.7935 0.0215 0.037 Uiso 1 1 d R
C25 C 0.76635(18) 0.70870(16) 0.06147(13) 0.0537(7) Uani 1 1 d .
H25A H 0.7359 0.6768 0.0185 0.071 Uiso 1 1 d R
H25B H 0.7269 0.7568 0.0673 0.071 Uiso 1 1 d R
H25C H 0.7788 0.6675 0.1005 0.071 Uiso 1 1 d R
C26 C 0.9138(2) 0.67274(17) 0.04373(13) 0.0690(9) Uani 1 1 d .
H26A H 0.9320 0.6314 0.0828 0.073 Uiso 1 1 d R
H26B H 0.9683 0.6983 0.0369 0.073 Uiso 1 1 d R
H26C H 0.8784 0.6408 0.0020 0.073 Uiso 1 1 d R
C27 C 1.01647(12) 0.86041(13) 0.13426(11) 0.0303(5) Uani 1 1 d .
H27 H 1.0321 0.9061 0.1718 0.036 Uiso 1 1 d R
C28 C 0.99738(15) 0.91202(16) 0.06633(13) 0.0423(6) Uani 1 1 d .
H28A H 1.0509 0.9477 0.0680 0.063 Uiso 1 1 d R
H28B H 0.9449 0.9513 0.0599 0.063 Uiso 1 1 d R
H28C H 0.9842 0.8700 0.0278 0.063 Uiso 1 1 d R
C29 C 1.10007(15) 0.80039(16) 0.14886(15) 0.0531(8) Uani 1 1 d .
H29A H 1.0887 0.7546 0.1130 0.070 Uiso 1 1 d R
H29B H 1.1122 0.7720 0.1940 0.070 Uiso 1 1 d R
H29C H 1.1529 0.8361 0.1489 0.070 Uiso 1 1 d R
C30 C 0.80258(11) 0.79844(11) 0.31057(10) 0.0203(4) Uani 1 1 d .
H30 H 0.7824 0.8545 0.3274 0.024 Uiso 1 1 d R
C31 C 0.82223(14) 0.72885(14) 0.36760(12) 0.0345(5) Uani 1 1 d .
H31A H 0.7671 0.7185 0.3799 0.052 Uiso 1 1 d R
H31B H 0.8711 0.7502 0.4082 0.052 Uiso 1 1 d R
H31C H 0.8411 0.6732 0.3514 0.052 Uiso 1 1 d R
C32 C 0.72612(12) 0.76576(13) 0.24713(11) 0.0291(4) Uani 1 1 d .
H32A H 0.7483 0.7160 0.2261 0.044 Uiso 1 1 d R
H32B H 0.7067 0.8143 0.2137 0.044 Uiso 1 1 d R
H32C H 0.6744 0.7460 0.2610 0.044 Uiso 1 1 d R
C33 C 0.98795(11) 0.87026(11) 0.36589(9) 0.0187(3) Uani 1 1 d .
H33 H 1.0003 0.8240 0.4028 0.022 Uiso 1 1 d R
C34 C 1.07856(11) 0.88947(12) 0.35335(10) 0.0245(4) Uani 1 1 d .
H34A H 1.0692 0.9354 0.3178 0.037 Uiso 1 1 d R
H34B H 1.1007 0.8350 0.3380 0.037 Uiso 1 1 d R
H34C H 1.1236 0.9102 0.3963 0.037 Uiso 1 1 d R
C35 C 0.95370(13) 0.95328(11) 0.39303(10) 0.0251(4) Uani 1 1 d .
H35A H 0.9974 0.9701 0.4377 0.038 Uiso 1 1 d R
H35B H 0.8945 0.9406 0.3985 0.038 Uiso 1 1 d R
H35C H 0.9472 1.0022 0.3602 0.038 Uiso 1 1 d R
C36 C 1.00068(12) 0.61733(11) 0.29399(10) 0.0229(4) Uani 1 1 d D
H36 H 0.9596 0.5883 0.3129 0.027 Uiso 1 1 d RD
C37 C 1.09137(12) 0.63889(11) 0.34341(10) 0.0227(4) Uani 1 1 d .
C38 C 1.16715(13) 0.64849(12) 0.32105(11) 0.0271(4) Uani 1 1 d .
H38 H 1.1609 0.6372 0.2741 0.033 Uiso 1 1 d R
C39 C 1.25087(14) 0.67405(13) 0.36617(13) 0.0362(5) Uani 1 1 d .
H39 H 1.3016 0.6795 0.3502 0.043 Uiso 1 1 d R
C40 C 1.26122(15) 0.69177(14) 0.43476(13) 0.0417(6) Uani 1 1 d .
H40 H 1.3183 0.7110 0.4655 0.050 Uiso 1 1 d R
C41 C 1.18744(17) 0.68109(14) 0.45788(12) 0.0405(5) Uani 1 1 d .
H41 H 1.1942 0.6923 0.5049 0.049 Uiso 1 1 d R
C42 C 1.10369(15) 0.65405(12) 0.41286(11) 0.0300(4) Uani 1 1 d .
H42 H 1.0540 0.6458 0.4297 0.036 Uiso 1 1 d R

loop_
_atom_site_aniso_label
_atom_site_aniso_U_11
_atom_site_aniso_U_22
_atom_site_aniso_U_33
_atom_site_aniso_U_23
_atom_site_aniso_U_13
_atom_site_aniso_U_12
Ni1 0.01777(10) 0.01327(11) 0.01955(13) 0.00092(9) 0.00700(9) -0.00036(8)
P1 0.0224(2) 0.0144(2) 0.0245(3) 0.00241(18) 0.0129(2) 0.00278(16)
P2 0.0167(2) 0.0178(2) 0.0207(3) -0.00094(18) 0.00623(18) -0.00027(15)
O1 0.0269(6) 0.0163(6) 0.0249(8) 0.0039(5) 0.0036(6) -0.0044(5)
C1 0.0231(9) 0.0167(9) 0.0318(12) 0.0006(8) 0.0118(8) -0.0005(6)
C2 0.0202(8) 0.0215(9) 0.0305(11) -0.0039(8) 0.0084(8) -0.0030(7)
C3 0.0384(11) 0.0223(10) 0.0488(15) 0.0049(9) 0.0334(11) 0.0046(8)
C4 0.0309(11) 0.0343(12) 0.0691(19) 0.0048(12) 0.0308(12) 0.0079(9)
C5 0.0662(16) 0.0382(13) 0.0508(17) 0.0014(11) 0.0446(15) 0.0122(11)
C6 0.0333(10) 0.0241(9) 0.0195(10) 0.0018(8) 0.0114(8) 0.0053(7)
C7 0.0267(10) 0.0331(11) 0.0284(12) 0.0037(9) 0.0060(9) 0.0086(8)
C8 0.0468(13) 0.0311(11) 0.0372(14) 0.0147(10) 0.0196(11) 0.0094(9)
C9 0.0192(8) 0.0240(9) 0.0254(11) -0.0027(8) 0.0073(8) 0.0009(7)
C10 0.0254(10) 0.0408(13) 0.0663(18) -0.0187(12) 0.0233(11) -0.0080(9)
C11 0.0318(10) 0.0257(10) 0.0290(12) -0.0033(8) 0.0132(9) 0.0026(7)
C12 0.0266(10) 0.0317(11) 0.0256(12) -0.0030(9) 0.0017(8) 0.0055(8)
C13 0.0462(14) 0.0761(19) 0.0458(17) 0.0395(15) 0.0029(12) -0.0067(13)
C14 0.0287(11) 0.0312(11) 0.0481(16) 0.0047(10) 0.0008(10) 0.0082(8)
C15 0.0257(9) 0.0155(8) 0.0245(11) -0.0003(7) 0.0068(8) 0.0005(6)
C16 0.0265(9) 0.0135(8) 0.0225(10) -0.0007(7) 0.0047(8) -0.0016(6)
C17 0.0293(10) 0.0238(10) 0.0244(11) -0.0023(8) 0.0065(8) 0.0004(7)
C18 0.0370(11) 0.0320(11) 0.0219(11) -0.0007(9) 0.0030(9) -0.0011(8)
C19 0.0258(10) 0.0347(12) 0.0329(13) 0.0001(9) 0.0005(9) 0.0009(8)
C20 0.0251(9) 0.0281(10) 0.0346(13) -0.0010(9) 0.0080(9) -0.0004(7)
C21 0.0292(9) 0.0181(9) 0.0225(11) 0.0004(7) 0.0060(8) -0.0017(7)
Ni2 0.01753(10) 0.01229(10) 0.01439(12) -0.00074(8) 0.00460(8) 0.00198(7)
P3 0.0186(2) 0.0181(2) 0.0142(2) 0.00034(17) 0.00569(17) 0.00164(16)
P4 0.01679(19) 0.01164(19) 0.0143(2) 0.00014(16) 0.00696(17) -0.00088(14)
O2 0.0319(7) 0.0175(6) 0.0208(8) -0.0049(5) 0.0035(6) 0.0079(5)
C22 0.0192(8) 0.0186(8) 0.0178(10) 0.0029(7) 0.0046(7) 0.0028(6)
C23 0.0185(8) 0.0140(8) 0.0175(9) 0.0004(7) 0.0065(7) 0.0013(6)
C24 0.0494(12) 0.0218(9) 0.0148(10) -0.0014(8) 0.0027(9) 0.0064(8)
C25 0.0693(17) 0.0419(14) 0.0326(15) -0.0034(11) -0.0074(12) -0.0282(12)
C26 0.120(3) 0.0484(16) 0.0253(15) -0.0103(12) 0.0052(16) 0.0462(16)
C27 0.0252(9) 0.0348(11) 0.0357(13) 0.0136(9) 0.0165(9) 0.0040(8)
C28 0.0420(12) 0.0495(14) 0.0437(15) 0.0197(12) 0.0254(12) 0.0023(10)
C29 0.0293(12) 0.0586(16) 0.080(2) 0.0272(15) 0.0293(13) 0.0135(10)
C30 0.0222(8) 0.0186(8) 0.0250(11) -0.0028(7) 0.0144(8) -0.0031(6)
C31 0.0394(11) 0.0389(12) 0.0315(13) 0.0089(10) 0.0201(10) -0.0073(9)
C32 0.0208(9) 0.0323(11) 0.0370(13) -0.0004(9) 0.0130(9) -0.0066(7)
C33 0.0243(8) 0.0168(8) 0.0136(9) 0.0005(7) 0.0043(7) -0.0022(6)
C34 0.0203(8) 0.0250(9) 0.0247(11) -0.0019(8) 0.0023(8) -0.0036(7)
C35 0.0365(10) 0.0194(9) 0.0204(10) -0.0059(8) 0.0105(8) -0.0038(7)
C36 0.0308(9) 0.0133(8) 0.0235(11) 0.0020(7) 0.0073(8) 0.0041(7)
C37 0.0310(9) 0.0121(8) 0.0225(10) 0.0032(7) 0.0051(8) 0.0075(7)
C38 0.0321(10) 0.0207(9) 0.0260(11) 0.0016(8) 0.0058(8) 0.0077(7)
C39 0.0304(10) 0.0263(11) 0.0456(15) 0.0027(10) 0.0035(10) 0.0060(8)
C40 0.0382(12) 0.0289(11) 0.0415(15) 0.0033(10) -0.0099(10) 0.0049(9)
C41 0.0587(15) 0.0312(12) 0.0194(12) 0.0034(9) -0.0042(10) 0.0065(10)
C42 0.0455(12) 0.0215(10) 0.0205(11) 0.0067(8) 0.0075(9) 0.0056(8)

loop_
_atom_type_symbol
_atom_type_description
_atom_type_scat_dispersion_real
_atom_type_scat_dispersion_imag
_atom_type_scat_source
C C 0.0033 0.0016 'International Tables Vol C Tables 4.2.6.8 and 6.1.1.4'
H H 0.0000 0.0000 'International Tables Vol C Tables 4.2.6.8 and 6.1.1.4'
O O 0.0106 0.0060 'International Tables Vol C Tables 4.2.6.8 and 6.1.1.4'
P P 0.1023 0.0942 'International Tables Vol C Tables 4.2.6.8 and 6.1.1.4'
Ni Ni 0.3393 1.1124 'International Tables Vol C Tables 4.2.6.8 and 6.1.1.4'

loop_
_geom_angle_atom_site_label_1
_geom_angle_atom_site_label_2
_geom_angle_atom_site_label_3
_geom_angle
O1 Ni1 C15 41.36(7)
O1 Ni1 P1 152.93(5)
C15 Ni1 P1 112.00(6)
O1 Ni1 P2 116.12(4)
C15 Ni1 P2 156.36(6)
P1 Ni1 P2 90.92(2)
C6 P1 C3 104.34(9)
C6 P1 C1 104.11(9)
C3 P1 C1 104.00(9)
C6 P1 Ni1 118.98(6)
C3 P1 Ni1 115.33(6)
C1 P1 Ni1 108.55(6)
C2 P2 C12 103.92(9)
C2 P2 C9 103.05(8)
C12 P2 C9 106.42(9)
C2 P2 Ni1 106.13(6)
C12 P2 Ni1 123.43(7)
C9 P2 Ni1 111.79(6)
C15 O1 Ni1 71.71(9)
C2 C1 P1 111.67(12)
C2 C1 H1A 109.3
P1 C1 H1A 109.3
C2 C1 H1B 109.3
P1 C1 H1B 109.3
H1A C1 H1B 107.9
C1 C2 P2 110.95(12)
C1 C2 H2A 109.4
P2 C2 H2A 109.4
C1 C2 H2B 109.5
P2 C2 H2B 109.5
H2A C2 H2B 108.0
C5 C3 C4 110.93(17)
C5 C3 P1 110.96(14)
C4 C3 P1 109.00(14)
C5 C3 H3 108.6
C4 C3 H3 108.6
P1 C3 H3 108.6
C3 C4 H4A 109.5
C3 C4 H4B 109.4
H4A C4 H4B 109.5
C3 C4 H4C 109.5
H4A C4 H4C 109.5
H4B C4 H4C 109.5
C3 C5 H5A 109.5
C3 C5 H5B 109.4
H5A C5 H5B 109.5
C3 C5 H5C 109.5
H5A C5 H5C 109.5
H5B C5 H5C 109.5
C7 C6 C8 111.10(15)
C7 C6 P1 109.80(13)
C8 C6 P1 114.14(14)
C7 C6 H6 107.1
C8 C6 H6 107.2
P1 C6 H6 107.1
C6 C7 H7A 109.5
C6 C7 H7B 109.4
H7A C7 H7B 109.5
C6 C7 H7C 109.5
H7A C7 H7C 109.5
H7B C7 H7C 109.5
C6 C8 H8A 109.5
C6 C8 H8B 109.4
H8A C8 H8B 109.5
C6 C8 H8C 109.4
H8A C8 H8C 109.5
H8B C8 H8C 109.5
C11 C9 C10 111.26(15)
C11 C9 P2 115.46(13)
C10 C9 P2 111.42(13)
C11 C9 H9 106.0
C10 C9 H9 106.0
P2 C9 H9 106.0
C9 C10 H10A 109.5
C9 C10 H10B 109.4
H10A C10 H10B 109.5
C9 C10 H10C 109.5
H10A C10 H10C 109.5
H10B C10 H10C 109.5
C9 C11 H11A 109.5
C9 C11 H11B 109.4
H11A C11 H11B 109.5
C9 C11 H11C 109.5
H11A C11 H11C 109.5
H11B C11 H11C 109.5
C14 C12 C13 108.51(17)
C14 C12 P2 111.12(15)
C13 C12 P2 108.94(15)
C14 C12 H12 109.4
C13 C12 H12 109.4
P2 C12 H12 109.4
C12 C13 H13A 109.5
C12 C13 H13B 109.5
H13A C13 H13B 109.5
C12 C13 H13C 109.5
H13A C13 H13C 109.5
H13B C13 H13C 109.5
C12 C14 H14A 109.5
C12 C14 H14B 109.5
H14A C14 H14B 109.5
C12 C14 H14C 109.5
H14A C14 H14C 109.5
H14B C14 H14C 109.5
O1 C15 C16 119.81(15)
O1 C15 Ni1 66.94(9)
C16 C15 Ni1 112.34(12)
O1 C15 H15 121.7
C16 C15 H15 112.2
Ni1 C15 H15 115.4
C17 C16 C21 118.06(17)
C17 C16 C15 120.80(16)
C21 C16 C15 121.13(17)
C18 C17 C16 121.07(17)
C18 C17 H17 119.5
C16 C17 H17 119.5
C17 C18 C19 120.2(2)
C17 C18 H18 119.9
C19 C18 H18 119.9
C20 C19 C18 119.41(19)
C20 C19 H19 120.3
C18 C19 H19 120.3
C19 C20 C21 120.72(18)
C19 C20 H20 119.6
C21 C20 H20 119.6
C20 C21 C16 120.55(19)
C20 C21 H21 119.7
C16 C21 H21 119.7
O2 Ni2 C36 41.24(7)
O2 Ni2 P4 154.26(4)
C36 Ni2 P4 113.52(6)
O2 Ni2 P3 115.30(4)
C36 Ni2 P3 155.71(6)
P4 Ni2 P3 90.331(18)
C24 P3 C22 104.74(9)
C24 P3 C27 108.53(10)
C22 P3 C27 101.29(8)
C24 P3 Ni2 119.40(7)
C22 P3 Ni2 107.25(6)
C27 P3 Ni2 113.66(7)
C33 P4 C30 105.09(8)
C33 P4 C23 103.75(8)
C30 P4 C23 103.26(8)
C33 P4 Ni2 118.93(6)
C30 P4 Ni2 115.37(6)
C23 P4 Ni2 108.76(5)
C36 O2 Ni2 71.69(9)
C23 C22 P3 109.76(11)
C23 C22 H22A 109.7
P3 C22 H22A 109.7
C23 C22 H22B 109.7
P3 C22 H22B 109.7
H22A C22 H22B 108.2
C22 C23 P4 111.64(11)
C22 C23 H23A 109.3
P4 C23 H23A 109.3
C22 C23 H23B 109.3
P4 C23 H23B 109.3
H23A C23 H23B 108.0
C25 C24 C26 109.3(2)
C25 C24 P3 109.05(15)
C26 C24 P3 109.06(16)
C25 C24 H24 109.8
C26 C24 H24 109.8
P3 C24 H24 109.8
C24 C25 H25A 109.4
C24 C25 H25B 109.5
H25A C25 H25B 109.5
C24 C25 H25C 109.5
H25A C25 H25C 109.5
H25B C25 H25C 109.5
C24 C26 H26A 109.5
C24 C26 H26B 109.5
H26A C26 H26B 109.5
C24 C26 H26C 109.4
H26A C26 H26C 109.5
H26B C26 H26C 109.5
C29 C27 C28 112.16(17)
C29 C27 P3 111.05(14)
C28 C27 P3 114.67(15)
C29 C27 H27 106.1
C28 C27 H27 106.1
P3 C27 H27 106.1
C27 C28 H28A 109.5
C27 C28 H28B 109.5
H28A C28 H28B 109.5
C27 C28 H28C 109.5
H28A C28 H28C 109.5
H28B C28 H28C 109.5
C27 C29 H29A 109.5
C27 C29 H29B 109.5
H29A C29 H29B 109.5
C27 C29 H29C 109.5
H29A C29 H29C 109.5
H29B C29 H29C 109.5
C31 C30 C32 109.77(15)
C31 C30 P4 110.91(12)
C32 C30 P4 109.90(12)
C31 C30 H30 108.7
C32 C30 H30 108.7
P4 C30 H30 108.7
C30 C31 H31A 109.5
C30 C31 H31B 109.5
H31A C31 H31B 109.5
C30 C31 H31C 109.5
H31A C31 H31C 109.5
H31B C31 H31C 109.5
C30 C32 H32A 109.5
C30 C32 H32B 109.4
H32A C32 H32B 109.5
C30 C32 H32C 109.5
H32A C32 H32C 109.5
H32B C32 H32C 109.5
C35 C33 C34 110.62(14)
C35 C33 P4 114.41(13)
C34 C33 P4 109.71(12)
C35 C33 H33 107.3
C34 C33 H33 107.2
P4 C33 H33 107.3
C33 C34 H34A 109.5
C33 C34 H34B 109.4
H34A C34 H34B 109.5
C33 C34 H34C 109.5
H34A C34 H34C 109.5
H34B C34 H34C 109.5
C33 C35 H35A 109.5
C33 C35 H35B 109.4
H35A C35 H35B 109.5
C33 C35 H35C 109.5
H35A C35 H35C 109.5
H35B C35 H35C 109.5
O2 C36 C37 119.69(15)
O2 C36 Ni2 67.08(9)
C37 C36 Ni2 111.31(12)
O2 C36 H36 118.3
C37 C36 H36 115.8
Ni2 C36 H36 114.6
C42 C37 C38 117.81(19)
C42 C37 C36 121.36(17)
C38 C37 C36 120.77(18)
C39 C38 C37 121.1(2)
C39 C38 H38 119.5
C37 C38 H38 119.5
C38 C39 C40 120.4(2)
C38 C39 H39 119.8
C40 C39 H39 119.8
C41 C40 C39 119.2(2)
C41 C40 H40 120.4
C39 C40 H40 120.4
C40 C41 C42 120.4(2)
C40 C41 H41 119.8
C42 C41 H41 119.8
C41 C42 C37 121.0(2)
C41 C42 H42 119.5
C37 C42 H42 119.5

loop_
_geom_bond_atom_site_label_1
_geom_bond_atom_site_label_2
_geom_bond_distance
Ni1 O1 1.8726(12)
Ni1 C15 1.9323(18)
Ni1 P1 2.1319(5)
Ni1 P2 2.1740(5)
P1 C6 1.848(2)
P1 C3 1.8513(17)
P1 C1 1.8572(19)
P2 C2 1.8464(17)
P2 C12 1.852(2)
P2 C9 1.8553(16)
O1 C15 1.345(2)
C1 C2 1.531(3)
C1 H1A 0.9900
C1 H1B 0.9900
C2 H2A 0.9900
C2 H2B 0.9900
C3 C5 1.525(3)
C3 C4 1.536(3)
C3 H3 1.0000
C4 H4A 0.9800
C4 H4B 0.9800
C4 H4C 0.9800
C5 H5A 0.9800
C5 H5B 0.9800
C5 H5C 0.9800
C6 C7 1.533(2)
C6 C8 1.534(3)
C6 H6 1.0000
C7 H7A 0.9800
C7 H7B 0.9800
C7 H7C 0.9800
C8 H8A 0.9800
C8 H8B 0.9800
C8 H8C 0.9800
C9 C11 1.526(3)
C9 C10 1.538(2)
C9 H9 1.0000
C10 H10A 0.9800
C10 H10B 0.9800
C10 H10C 0.9800
C11 H11A 0.9800
C11 H11B 0.9800
C11 H11C 0.9800
C12 C14 1.521(3)
C12 C13 1.532(3)
C12 H12 1.0000
C13 H13A 0.9800
C13 H13B 0.9800
C13 H13C 0.9800
C14 H14A 0.9800
C14 H14B 0.9800
C14 H14C 0.9800
C15 C16 1.476(2)
C15 H15 0.9618
C16 C17 1.395(3)
C16 C21 1.410(2)
C17 C18 1.391(3)
C17 H17 0.9500
C18 C19 1.392(3)
C18 H18 0.9500
C19 C20 1.385(3)
C19 H19 0.9500
C20 C21 1.387(3)
C20 H20 0.9500
C21 H21 0.9500
Ni2 O2 1.8741(11)
Ni2 C36 1.9318(18)
Ni2 P4 2.1313(4)
Ni2 P3 2.1699(5)
P3 C24 1.842(2)
P3 C22 1.8479(16)
P3 C27 1.8583(18)
P4 C33 1.8474(18)
P4 C30 1.8501(15)
P4 C23 1.8539(17)
O2 C36 1.341(2)
C22 C23 1.534(2)
C22 H22A 0.9900
C22 H22B 0.9900
C23 H23A 0.9900
C23 H23B 0.9900
C24 C25 1.521(3)
C24 C26 1.534(3)
C24 H24 1.0000
C25 H25A 0.9800
C25 H25B 0.9800
C25 H25C 0.9800
C26 H26A 0.9800
C26 H26B 0.9800
C26 H26C 0.9800
C27 C29 1.529(3)
C27 C28 1.537(3)
C27 H27 1.0000
C28 H28A 0.9800
C28 H28B 0.9800
C28 H28C 0.9800
C29 H29A 0.9800
C29 H29B 0.9800
C29 H29C 0.9800
C30 C31 1.525(3)
C30 C32 1.530(3)
C30 H30 1.0000
C31 H31A 0.9800
C31 H31B 0.9800
C31 H31C 0.9800
C32 H32A 0.9800
C32 H32B 0.9800
C32 H32C 0.9800
C33 C35 1.531(2)
C33 C34 1.537(2)
C33 H33 1.0000
C34 H34A 0.9800
C34 H34B 0.9800
C34 H34C 0.9800
C35 H35A 0.9800
C35 H35B 0.9800
C35 H35C 0.9800
C36 C37 1.479(3)
C36 H36 0.9531
C37 C42 1.393(3)
C37 C38 1.402(2)
C38 C39 1.383(3)
C38 H38 0.9500
C39 C40 1.389(3)
C39 H39 0.9500
C40 C41 1.384(3)
C40 H40 0.9500
C41 C42 1.389(3)
C41 H41 0.9500
C42 H42 0.9500

loop_
_geom_torsion_atom_site_label_1
_geom_torsion_atom_site_label_2
_geom_torsion_atom_site_label_3
_geom_torsion_atom_site_label_4
_geom_torsion
O1 Ni1 P1 C6 -64.60(11)
C15 Ni1 P1 C6 -55.90(9)
P2 Ni1 P1 C6 118.12(7)
O1 Ni1 P1 C3 60.54(13)
C15 Ni1 P1 C3 69.24(10)
P2 Ni1 P1 C3 -116.74(9)
O1 Ni1 P1 C1 176.72(10)
C15 Ni1 P1 C1 -174.58(8)
P2 Ni1 P1 C1 -0.56(6)
O1 Ni1 P2 C2 -160.82(7)
C15 Ni1 P2 C2 -176.13(15)
P1 Ni1 P2 C2 17.80(6)
O1 Ni1 P2 C12 -41.42(9)
C15 Ni1 P2 C12 -56.73(16)
P1 Ni1 P2 C12 137.20(7)
O1 Ni1 P2 C9 87.54(8)
C15 Ni1 P2 C9 72.22(15)
P1 Ni1 P2 C9 -93.84(7)
P1 Ni1 O1 C15 12.25(14)
P2 Ni1 O1 C15 -170.78(8)
C6 P1 C1 C2 -148.95(11)
C3 P1 C1 C2 102.03(13)
Ni1 P1 C1 C2 -21.26(12)
P1 C1 C2 P2 36.07(14)
C12 P2 C2 C1 -166.71(12)
C9 P2 C2 C1 82.41(13)
Ni1 P2 C2 C1 -35.22(13)
C6 P1 C3 C5 56.79(16)
C1 P1 C3 C5 165.65(15)
Ni1 P1 C3 C5 -75.61(16)
C6 P1 C3 C4 179.24(14)
C1 P1 C3 C4 -71.91(15)
Ni1 P1 C3 C4 46.83(16)
C3 P1 C6 C7 -179.90(13)
C1 P1 C6 C7 71.33(15)
Ni1 P1 C6 C7 -49.62(15)
C3 P1 C6 C8 54.60(16)
C1 P1 C6 C8 -54.17(15)
Ni1 P1 C6 C8 -175.13(11)
C2 P2 C9 C11 65.80(16)
C12 P2 C9 C11 -43.21(16)
Ni1 P2 C9 C11 179.36(12)
C2 P2 C9 C10 -166.01(16)
C12 P2 C9 C10 84.98(17)
Ni1 P2 C9 C10 -52.45(17)
C2 P2 C12 C14 52.15(16)
C9 P2 C12 C14 160.55(14)
Ni1 P2 C12 C14 -68.28(16)
C2 P2 C12 C13 171.65(15)
C9 P2 C12 C13 -79.95(17)
Ni1 P2 C12 C13 51.22(17)
Ni1 O1 C15 C16 103.43(15)
P1 Ni1 C15 O1 -174.02(7)
P2 Ni1 C15 O1 21.03(19)
O1 Ni1 C15 C16 -114.15(16)
P1 Ni1 C15 C16 71.83(13)
P2 Ni1 C15 C16 -93.13(18)
O1 C15 C16 C17 174.34(16)
Ni1 C15 C16 C17 -110.29(17)
O1 C15 C16 C21 -6.7(2)
Ni1 C15 C16 C21 68.71(19)
C21 C16 C17 C18 -0.2(3)
C15 C16 C17 C18 178.80(17)
C16 C17 C18 C19 -0.2(3)
C17 C18 C19 C20 0.3(3)
C18 C19 C20 C21 0.0(3)
C19 C20 C21 C16 -0.5(3)
C17 C16 C21 C20 0.6(3)
C15 C16 C21 C20 -178.45(16)
O2 Ni2 P3 C24 42.60(9)
C36 Ni2 P3 C24 55.53(16)
P4 Ni2 P3 C24 -134.99(8)
O2 Ni2 P3 C22 161.32(7)
C36 Ni2 P3 C22 174.26(15)
P4 Ni2 P3 C22 -16.26(6)
O2 Ni2 P3 C27 -87.58(9)
C36 Ni2 P3 C27 -74.65(16)
P4 Ni2 P3 C27 94.83(8)
O2 Ni2 P4 C33 64.79(12)
C36 Ni2 P4 C33 55.05(9)
P3 Ni2 P4 C33 -120.25(6)
O2 Ni2 P4 C30 -61.47(12)
C36 Ni2 P4 C30 -71.20(9)
P3 Ni2 P4 C30 113.50(7)
O2 Ni2 P4 C23 -176.89(11)
C36 Ni2 P4 C23 173.38(8)
P3 Ni2 P4 C23 -1.92(6)
P4 Ni2 O2 C36 -13.60(16)
P3 Ni2 O2 C36 171.97(9)
C24 P3 C22 C23 162.57(12)
C27 P3 C22 C23 -84.62(13)
Ni2 P3 C22 C23 34.76(12)
P3 C22 C23 P4 -37.28(13)
C33 P4 C23 C22 151.76(11)
C30 P4 C23 C22 -98.78(12)
Ni2 P4 C23 C22 24.24(12)
C22 P3 C24 C25 -63.52(16)
C27 P3 C24 C25 -171.08(15)
Ni2 P3 C24 C25 56.49(16)
C22 P3 C24 C26 177.21(17)
C27 P3 C24 C26 69.65(18)
Ni2 P3 C24 C26 -62.78(18)
C24 P3 C27 C29 -88.47(19)
C22 P3 C27 C29 161.62(18)
Ni2 P3 C27 C29 46.94(19)
C24 P3 C27 C28 39.96(18)
C22 P3 C27 C28 -69.95(17)
Ni2 P3 C27 C28 175.37(13)
C33 P4 C30 C31 -63.42(15)
C23 P4 C30 C31 -171.87(13)
Ni2 P4 C30 C31 69.61(14)
C33 P4 C30 C32 175.01(12)
C23 P4 C30 C32 66.56(14)
Ni2 P4 C30 C32 -51.96(14)
C30 P4 C33 C35 -57.24(14)
C23 P4 C33 C35 50.86(13)
Ni2 P4 C33 C35 171.76(10)
C30 P4 C33 C34 177.78(12)
C23 P4 C33 C34 -74.12(13)
Ni2 P4 C33 C34 46.78(14)
Ni2 O2 C36 C37 -102.31(15)
P4 Ni2 C36 O2 173.60(7)
P3 Ni2 C36 O2 -17.9(2)
O2 Ni2 C36 C37 114.35(16)
P4 Ni2 C36 C37 -72.05(13)
P3 Ni2 C36 C37 96.47(17)
O2 C36 C37 C42 -179.55(16)
Ni2 C36 C37 C42 105.45(17)
O2 C36 C37 C38 3.2(2)
Ni2 C36 C37 C38 -71.78(18)
C42 C37 C38 C39 -1.4(3)
C36 C37 C38 C39 175.94(17)
C37 C38 C39 C40 -0.7(3)
C38 C39 C40 C41 1.8(3)
C39 C40 C41 C42 -0.8(3)
C40 C41 C42 C37 -1.4(3)
C38 C37 C42 C41 2.4(3)
C36 C37 C42 C41 -174.88(17)
